data_7708344
loop_
_publ_author_name
'King, Rhus P.'
'Woodward, Madeleine'
'Grigg, Julian'
'McRobbie, Graeme'
'Levason, William'
'Reid, Gillian'

_publ_section_title
;
 Tin(IV) fluoride complexes with neutral phosphine coordination and
 comparisons with hard N- and O-donor ligands
;
_journal_name_full 'Dalton Transactions'
_journal_paper_doi 10.1039/D1DT02948G
_journal_year 2021
_chemical_formula_moiety 'F5 Sn3, C F3 O3 S'
_chemical_formula_sum 'C F8 O3 S Sn3'
_chemical_formula_weight 600.14
_space_group_crystal_system monoclinic
_space_group_IT_number 14
_space_group_name_Hall '-P 2ybc'
_space_group_name_H-M_alt 'P 1 21/c 1'
_atom_sites_solution_primary dual
_audit_creation_date 2021-04-26
_audit_creation_method
;
Olex2 1.2
(compiled 2018.05.29 svn.r3508 for OlexSys, GUI svn.r5506)
;
_audit_update_record
;
2021-08-20 deposited with the CCDC.	2021-09-14 downloaded from the CCDC.
;
_cell_angle_alpha 90
_cell_angle_beta 97.810(2)
_cell_angle_gamma 90
_cell_formula_units_Z 4
_cell_length_a 13.4971(4)
_cell_length_b 7.6953(2)
_cell_length_c 10.7894(3)
_cell_measurement_reflns_used 9501
_cell_measurement_temperature 293(2)
_cell_measurement_theta_max 32.7590
_cell_measurement_theta_min 3.0270
_cell_volume 1110.24(5)
_computing_cell_refinement 'CrysAlisPro 1.171.40.84a (Rigaku OD, 2020)'
_computing_data_collection 'CrysAlisPro 1.171.40.84a (Rigaku OD, 2020)'
_computing_data_reduction 'CrysAlisPro 1.171.40.84a (Rigaku OD, 2020)'
_computing_molecular_graphics 'Olex2 (Dolomanov et al., 2009)'
_computing_publication_material 'Olex2 (Dolomanov et al., 2009)'
_computing_structure_refinement 'ShelXL (Sheldrick, 2015)'
_computing_structure_solution 'ShelXT (Sheldrick, 2015)'
_diffrn_ambient_temperature 100
_diffrn_detector 'Hybrid Pixel Array Detector'
_diffrn_detector_area_resol_mean 10.0000
_diffrn_measured_fraction_theta_full 1.000
_diffrn_measured_fraction_theta_max 0.893
_diffrn_measurement_details
;
List of Runs (angles in degrees, time in seconds):

  # Type    Start    End  Width  t~exp~   \w     \q     \k     \f   Frames
#--------------------------------------------------------------------------
  1  \w    -98.00  22.00   0.50    2.00    --   -8.30 -60.00 -30.00  240
  2  \w    -98.00  22.00   0.50    2.00    --   -8.30 -60.00  90.00  240
  3  \w    -98.00  21.00   0.50    2.00    --   -8.30 -57.00-180.00  238
  4  \w    -39.00  81.00   0.50    2.00    --   -8.30  60.00-180.00  240
  5  \w    -98.00  81.00   0.50    2.00    --   -8.30   0.00 -60.00  358
  6  \w    -39.00  36.00   0.50    2.00    --   -8.30  60.00  30.00  150
;
_diffrn_measurement_device 'four-circle diffractometer'
_diffrn_measurement_device_type 'XtaLAB AFC12 (RCD3): Kappa single'
_diffrn_measurement_method '\w scans'
_diffrn_orient_matrix_type 'CrysAlisPro convention (1999,Acta A55,543-557)'
_diffrn_orient_matrix_UB_11 -0.0452285000
_diffrn_orient_matrix_UB_12 0.0472734000
_diffrn_orient_matrix_UB_13 -0.0143938000
_diffrn_orient_matrix_UB_21 -0.0171040000
_diffrn_orient_matrix_UB_22 -0.0334389000
_diffrn_orient_matrix_UB_23 0.0545871000
_diffrn_orient_matrix_UB_31 0.0218260000
_diffrn_orient_matrix_UB_32 0.0717044000
_diffrn_orient_matrix_UB_33 0.0348662000
_diffrn_radiation_monochromator mirror
_diffrn_radiation_probe x-ray
_diffrn_radiation_type MoK\a
_diffrn_radiation_wavelength 0.71073
_diffrn_reflns_av_R_equivalents 0.1220
_diffrn_reflns_av_unetI/netI 0.0675
_diffrn_reflns_Laue_measured_fraction_full 1.000
_diffrn_reflns_Laue_measured_fraction_max 0.893
_diffrn_reflns_limit_h_max 19
_diffrn_reflns_limit_h_min -19
_diffrn_reflns_limit_k_max 11
_diffrn_reflns_limit_k_min -11
_diffrn_reflns_limit_l_max 15
_diffrn_reflns_limit_l_min -15
_diffrn_reflns_number 29342
_diffrn_reflns_point_group_measured_fraction_full 1.000
_diffrn_reflns_point_group_measured_fraction_max 0.893
_diffrn_reflns_theta_full 25.242
_diffrn_reflns_theta_max 32.673
_diffrn_reflns_theta_min 3.047
_diffrn_source 'Rotating-anode X-ray tube'
_diffrn_source_type 'Rigaku (Mo) X-ray Source'
_exptl_absorpt_coefficient_mu 6.983
_exptl_absorpt_correction_T_max 1.00000
_exptl_absorpt_correction_T_min 0.48604
_exptl_absorpt_correction_type multi-scan
_exptl_absorpt_process_details
;
CrysAlisPro 1.171.40.84a (Rigaku Oxford Diffraction, 2020)
Empirical absorption correction using spherical harmonics,
implemented in SCALE3 ABSPACK scaling algorithm.
;
_exptl_crystal_colour 'clear colourless'
_exptl_crystal_density_diffrn 3.590
_exptl_crystal_description hexagonal
_exptl_crystal_F_000 1072
_exptl_crystal_size_max 0.1
_exptl_crystal_size_mid 0.1
_exptl_crystal_size_min 0.1
_refine_diff_density_max 1.383
_refine_diff_density_min -1.454
_refine_diff_density_rms 0.277
_refine_ls_extinction_method none
_refine_ls_goodness_of_fit_ref 1.030
_refine_ls_hydrogen_treatment undef
_refine_ls_matrix_type full
_refine_ls_number_parameters 145
_refine_ls_number_reflns 3642
_refine_ls_number_restraints 0
_refine_ls_restrained_S_all 1.030
_refine_ls_R_factor_all 0.0517
_refine_ls_R_factor_gt 0.0363
_refine_ls_shift/su_max 0.001
_refine_ls_shift/su_mean 0.000
_refine_ls_structure_factor_coef Fsqd
_refine_ls_weighting_details 'w=1/[\s^2^(Fo^2^)+3.3672P] where P=(Fo^2^+2Fc^2^)/3'
_refine_ls_weighting_scheme calc
_refine_ls_wR_factor_gt 0.0749
_refine_ls_wR_factor_ref 0.0797
_reflns_Friedel_coverage 0.000
_reflns_number_gt 3014
_reflns_number_total 3642
_reflns_threshold_expression 'I > 2\s(I)'
_cod_data_source_file d1dt02948g2.cif
_cod_data_source_block rksnf2(pme3)3(otf)
_cod_database_code 7708344
_shelx_shelxl_version_number 2017/1
_chemical_oxdiff_formula 'Sn F5 C10 P3 H27 S O36 F3'
_chemical_oxdiff_usercomment 'guessing at what it is'
_shelx_space_group_comment
;
The symmetry employed for this shelxl refinement is uniquely defined
by the following loop, which should always be used as a source of
symmetry information in preference to the above space-group names.
They are only intended as comments.
;
_shelx_estimated_absorpt_t_max 0.542
_shelx_estimated_absorpt_t_min 0.542
_diffrn_oxdiff_digest_frames
;
010fda25b60988164cd2a1a07206067d1d000335e9f
;
_reflns_odcompleteness_completeness 99.97
_reflns_odcompleteness_iscentric 1
_reflns_odcompleteness_theta 28.64
_olex2_refinement_description
;
;
_olex2_submission_special_instructions 'No special instructions were received'
_oxdiff_exptl_absorpt_empirical_details
;
Empirical correction (ABSPACK) includes:
- Absorption correction using spherical harmonics
- Frame scaling
;
_oxdiff_exptl_absorpt_empirical_full_max 3.247
_oxdiff_exptl_absorpt_empirical_full_min 0.171

loop_
_space_group_symop_operation_xyz
'x, y, z'
'-x, y+1/2, -z+1/2'
'-x, -y, -z'
'x, -y-1/2, z-1/2'

loop_
_atom_site_label
_atom_site_type_symbol
_atom_site_fract_x
_atom_site_fract_y
_atom_site_fract_z
_atom_site_U_iso_or_equiv
_atom_site_adp_type
_atom_site_occupancy
_atom_site_site_symmetry_order
_atom_site_calc_flag
_atom_site_refinement_flags_posn
_atom_site_refinement_flags_adp
_atom_site_refinement_flags_occupancy
_atom_site_disorder_assembly
_atom_site_disorder_group
Sn2 Sn 0.45200(2) 0.83620(4) 0.17365(3) 0.01194(8) Uani 1 1 d . . . . .
Sn3 Sn 0.65060(2) 0.63441(4) -0.00468(3) 0.01428(9) Uani 1 1 d . . . . .
Sn1 Sn 0.25713(2) 0.58588(4) 0.35721(3) 0.01293(9) Uani 1 1 d . . . . .
S1 S 0.20116(9) 0.42838(15) 0.69335(11) 0.0170(2) Uani 1 1 d . . . . .
F2 F 0.3651(2) 0.3922(3) 0.4252(3) 0.0195(6) Uani 1 1 d . . . . .
F5 F 0.5538(2) 0.7437(3) -0.1509(2) 0.0178(6) Uani 1 1 d . . . . .
F4 F 0.5255(2) 0.6153(3) 0.0995(2) 0.0171(5) Uani 1 1 d . . . . .
F3 F 0.3691(2) 0.6193(3) 0.2355(2) 0.0145(5) Uani 1 1 d . . . . .
F1 F 0.3451(2) 0.7356(3) 0.4861(2) 0.0194(6) Uani 1 1 d . . . . .
O2 O 0.2574(3) 0.5701(5) 0.7560(4) 0.0317(9) Uani 1 1 d . . . . .
O1 O 0.2116(3) 0.4077(6) 0.5640(4) 0.0362(10) Uani 1 1 d . . . . .
O3 O 0.2104(4) 0.2694(5) 0.7640(4) 0.0445(12) Uani 1 1 d . . . . .
F6 F 0.0112(4) 0.3738(9) 0.6392(6) 0.100(2) Uani 1 1 d . . . . .
F8 F 0.0532(4) 0.5098(11) 0.8121(6) 0.108(2) Uani 1 1 d . . . . .
F7 F 0.0573(5) 0.6438(8) 0.6372(7) 0.116(3) Uani 1 1 d . . . . .
C1 C 0.0720(6) 0.4909(12) 0.6978(9) 0.066(2) Uani 1 1 d . . . . .

loop_
_atom_site_aniso_label
_atom_site_aniso_U_11
_atom_site_aniso_U_22
_atom_site_aniso_U_33
_atom_site_aniso_U_23
_atom_site_aniso_U_13
_atom_site_aniso_U_12
Sn2 0.01940(16) 0.00721(14) 0.00891(15) 0.00032(9) 0.00086(11) 0.00028(10)
Sn3 0.02209(17) 0.01194(15) 0.00897(15) 0.00134(11) 0.00268(11) 0.00507(11)
Sn1 0.01542(15) 0.01312(16) 0.00976(15) 0.00037(10) -0.00002(10) -0.00037(10)
S1 0.0173(5) 0.0179(5) 0.0155(5) 0.0007(4) 0.0012(4) -0.0014(4)
F2 0.0219(14) 0.0122(13) 0.0231(14) 0.0080(11) -0.0015(11) 0.0013(10)
F5 0.0281(15) 0.0111(12) 0.0127(12) 0.0010(10) -0.0028(11) -0.0005(10)
F4 0.0269(15) 0.0128(12) 0.0128(12) 0.0007(10) 0.0062(11) 0.0010(10)
F3 0.0209(13) 0.0095(12) 0.0138(13) 0.0022(9) 0.0049(10) -0.0024(10)
F1 0.0265(15) 0.0178(14) 0.0121(13) -0.0039(10) -0.0041(10) 0.0006(11)
O2 0.039(2) 0.029(2) 0.027(2) -0.0102(16) 0.0043(17) -0.0127(17)
O1 0.051(3) 0.042(2) 0.0183(19) -0.0019(17) 0.0134(18) -0.010(2)
O3 0.075(3) 0.022(2) 0.034(2) 0.0075(18) 0.000(2) 0.000(2)
F6 0.028(3) 0.121(5) 0.146(6) -0.022(4) -0.006(3) -0.025(3)
F8 0.073(4) 0.145(6) 0.123(5) -0.034(4) 0.069(4) 0.004(4)
F7 0.083(4) 0.083(4) 0.166(6) -0.001(4) -0.044(4) 0.052(3)
C1 0.034(4) 0.074(6) 0.091(7) -0.008(5) 0.013(4) 0.003(4)

loop_
_atom_type_symbol
_atom_type_description
_atom_type_scat_dispersion_real
_atom_type_scat_dispersion_imag
_atom_type_scat_source
C C 0.0033 0.0016 'International Tables Vol C Tables 4.2.6.8 and 6.1.1.4'
F F 0.0171 0.0103 'International Tables Vol C Tables 4.2.6.8 and 6.1.1.4'
O O 0.0106 0.0060 'International Tables Vol C Tables 4.2.6.8 and 6.1.1.4'
S S 0.1246 0.1234 'International Tables Vol C Tables 4.2.6.8 and 6.1.1.4'
Sn Sn -0.6537 1.4246 'International Tables Vol C Tables 4.2.6.8 and 6.1.1.4'

loop_
_geom_angle_atom_site_label_1
_geom_angle_atom_site_label_2
_geom_angle_atom_site_label_3
_geom_angle
_geom_angle_site_symmetry_1
_geom_angle_site_symmetry_3
_geom_angle_publ_flag
F5 Sn2 F1 150.89(10) 4_576 4_575 ?
F4 Sn2 F5 80.81(9) . 4_576 ?
F4 Sn2 F1 76.15(10) . 4_575 ?
F3 Sn2 F5 79.26(10) . 4_576 ?
F3 Sn2 F4 77.96(11) . . ?
F3 Sn2 F1 78.73(9) . 4_575 ?
F5 Sn3 F2 81.18(10) . 2_655 ?
F5 Sn3 F4 88.14(10) . . ?
F4 Sn3 F2 74.49(10) . 2_655 ?
F2 Sn1 F3 77.89(10) . . ?
F1 Sn1 F2 81.65(10) . . ?
F1 Sn1 F3 87.53(11) . . ?
O2 S1 C1 103.5(4) . . ?
O1 S1 O2 115.2(2) . . ?
O1 S1 O3 114.2(3) . . ?
O1 S1 C1 106.1(4) . . ?
O3 S1 O2 113.1(2) . . ?
O3 S1 C1 103.1(4) . . ?
Sn1 F2 Sn3 131.98(14) . 2_645 ?
Sn3 F5 Sn2 140.27(13) . 4_575 ?
Sn3 F4 Sn2 124.53(12) . . ?
Sn1 F3 Sn2 135.78(13) . . ?
Sn1 F1 Sn2 132.21(13) . 4_576 ?
F6 C1 S1 110.1(6) . . ?
F6 C1 F7 108.8(8) . . ?
F8 C1 S1 111.5(6) . . ?
F8 C1 F6 109.9(8) . . ?
F8 C1 F7 109.1(8) . . ?
F7 C1 S1 107.3(6) . . ?

loop_
_geom_bond_atom_site_label_1
_geom_bond_atom_site_label_2
_geom_bond_distance
_geom_bond_site_symmetry_2
_geom_bond_publ_flag
Sn2 F5 2.268(2) 4_576 ?
Sn2 F4 2.175(3) . ?
Sn2 F3 2.165(2) . ?
Sn2 F1 2.385(2) 4_575 ?
Sn3 F2 2.183(3) 2_655 ?
Sn3 F5 2.083(2) . ?
Sn3 F4 2.156(3) . ?
Sn1 F2 2.143(3) . ?
Sn1 F3 2.148(3) . ?
Sn1 F1 2.055(2) . ?
S1 O2 1.443(4) . ?
S1 O1 1.431(4) . ?
S1 O3 1.438(4) . ?
S1 C1 1.815(8) . ?
F6 C1 1.322(10) . ?
F8 C1 1.301(10) . ?
F7 C1 1.348(11) . ?
